data_8104401
loop_
_publ_author_name
'Tebbe, K.F.'
'Georgy, U.'

_publ_section_title
;
 Bleihalogenide ungewoehnlicher Zusammensetzung und Struktur: Iodid von
 Wells K2 Pb I4/2 I2 (H2 O)2 * x K I3 * y H2 O (x=0.237, y=0.37)
;
_journal_name_full 'Zeitschrift fuer Kristallographie (149,1979-)'
_journal_page_first 129
_journal_page_last 139
_journal_volume 171
_journal_year 1985
_chemical_formula_sum 'H4.74 I4.711 K2.237 O2.37 Pb'
_chemical_name_systematic '(K2 Pb I4) (H2 O)2 (K I3).237 (H2 O).37'
_space_group_IT_number 123
_symmetry_space_group_name_Hall '-P 4 2'
_symmetry_space_group_name_H-M 'P 4/m m m'
_cell_angle_alpha 90
_cell_angle_beta 90
_cell_angle_gamma 90
_cell_formula_units_Z 2
_cell_length_a 13.183
_cell_length_b 13.183
_cell_length_c 4.539
_cell_volume 788.840
_citation_journal_id_ASTM ZEKRDZ
_cod_data_source_file Tebbe_ZEKRDZ_1985_1980.cif
_cod_data_source_block H4.74I4.711K2.237O2.37Pb1
_cod_original_cell_volume 788.8395
_cod_original_formula_sum 'H4.74 I4.711 K2.237 O2.37 Pb1'
_cod_database_code 8104401

loop_
_symmetry_equiv_pos_as_xyz
x,y,z
-y,x,z
-x,-y,z
y,-x,z
x,-y,-z
y,x,-z
-x,y,-z
-y,-x,-z
-x,-y,-z
y,-x,-z
x,y,-z
-y,x,-z
-x,y,z
-y,-x,z
x,-y,z
y,x,z

loop_
_atom_site_label
_atom_site_type_symbol
_atom_site_fract_x
_atom_site_fract_y
_atom_site_fract_z
_atom_site_occupancy
_atom_site_U_iso_or_equiv
K2 K+1 0.5 0.5 0 0.474 0.0
I4 I 0 0 0.125 0.177 0.0
O2 O-2 0.5 0.5 0.408 0.369 0.0
O1 O-2 0.1996 0.1996 0 1 0.0
I5 I 0 0 0.25 0.178 0.0
I3 I 0 0 0 0.183 0.0
I7 I 0 0 0.5 0.171 0.0
Pb1 Pb+2 0.5 0 0 1 0.0
I2 I-1 0.24383 0.5 0 1 0.0
H1 H+1 0.211 0.1281 0 1 0.0
K1 K+1 0.2853 0.2853 0.5 1 0.0
I6 I 0 0 0.375 0.177 0.0
I1 I-1 0.32515 0 0.5 1 0.0
